data_7226180
loop_
_publ_author_name
'Mangalum, A.'
'Boadi, F.'
'Masand, S. A.'
'Lalancette, R. A.'
'Pietrangelo, A.'

_publ_section_title
;
 A Pb2+-binding polychelatogen derived from thionated lactide
;
_journal_issue 78
_journal_name_full 'RSC Adv.'
_journal_page_first 74250
_journal_paper_doi 10.1039/C6RA16230D
_journal_volume 6
_journal_year 2016
_chemical_absolute_configuration syn
_chemical_formula_moiety 'C11 H14 O3 S'
_chemical_formula_sum 'C11 H14 O3 S'
_chemical_formula_weight 226.28
_space_group_crystal_system orthorhombic
_space_group_IT_number 19
_space_group_name_Hall 'P 2ac 2ab'
_space_group_name_H-M_alt 'P 21 21 21'
_symmetry_space_group_name_Hall 'P 2ac 2ab'
_symmetry_space_group_name_H-M 'P 21 21 21'
_atom_sites_solution_hydrogens geom
_atom_sites_solution_primary direct
_atom_sites_solution_secondary difmap
_audit_creation_method SHELXL-2014/7
_audit_update_record
;
2016-04-28 deposited with the CCDC.
2016-08-01 downloaded from the CCDC.
;
_cell_angle_alpha 90
_cell_angle_beta 90
_cell_angle_gamma 90
_cell_formula_units_Z 4
_cell_length_a 7.7606(5)
_cell_length_b 10.8844(8)
_cell_length_c 12.686(1)
_cell_measurement_reflns_used 4038
_cell_measurement_temperature 100(2)
_cell_measurement_theta_max 68.26
_cell_measurement_theta_min 6.69
_cell_volume 1071.58(13)
_computing_cell_refinement 'Bruker SAINT'
_computing_data_collection 'Bruker APEX2'
_computing_data_reduction 'Bruker SAINT'
_computing_molecular_graphics 'Bruker SHELXTL'
_computing_publication_material 'Bruker SHELXTL'
_computing_structure_refinement 'SHELXL-2014 (Sheldrick 2014)'
_computing_structure_solution 'SHELXS-97 (Sheldrick 2008)'
_diffrn_ambient_temperature 100(2)
_diffrn_measured_fraction_theta_full 0.996
_diffrn_measured_fraction_theta_max 0.982
_diffrn_measurement_device_type 'Bruker APEX-II CCD'
_diffrn_measurement_method '\f and \w scans'
_diffrn_radiation_type CuK\a
_diffrn_radiation_wavelength 1.54178
_diffrn_reflns_av_R_equivalents 0.0445
_diffrn_reflns_av_unetI/netI 0.0388
_diffrn_reflns_Laue_measured_fraction_full 0.996
_diffrn_reflns_Laue_measured_fraction_max 0.982
_diffrn_reflns_limit_h_max 9
_diffrn_reflns_limit_h_min -9
_diffrn_reflns_limit_k_max 12
_diffrn_reflns_limit_k_min -12
_diffrn_reflns_limit_l_max 14
_diffrn_reflns_limit_l_min -15
_diffrn_reflns_number 10091
_diffrn_reflns_point_group_measured_fraction_full 0.997
_diffrn_reflns_point_group_measured_fraction_max 0.983
_diffrn_reflns_theta_full 67.679
_diffrn_reflns_theta_max 68.390
_diffrn_reflns_theta_min 5.355
_diffrn_source 'fine-focus sealed tube'
_exptl_absorpt_coefficient_mu 2.568
_exptl_absorpt_correction_T_max 0.696
_exptl_absorpt_correction_T_min 0.510
_exptl_absorpt_correction_type numerical
_exptl_absorpt_process_details 'SADABS (Sheldrick, 2008a)'
_exptl_crystal_colour colourless
_exptl_crystal_density_diffrn 1.403
_exptl_crystal_description plate
_exptl_crystal_F_000 480
_exptl_crystal_size_max 0.181
_exptl_crystal_size_mid 0.151
_exptl_crystal_size_min 0.044
_refine_diff_density_max 0.224
_refine_diff_density_min -0.204
_refine_diff_density_rms 0.045
_refine_ls_abs_structure_details
;
 Refined as an inversion twin.
;
_refine_ls_abs_structure_Flack 0.04(3)
_refine_ls_extinction_method none
_refine_ls_goodness_of_fit_ref 1.006
_refine_ls_hydrogen_treatment constr
_refine_ls_matrix_type full
_refine_ls_number_parameters 139
_refine_ls_number_reflns 1918
_refine_ls_number_restraints 0
_refine_ls_restrained_S_all 1.006
_refine_ls_R_factor_all 0.0349
_refine_ls_R_factor_gt 0.0312
_refine_ls_shift/su_max 0.000
_refine_ls_shift/su_mean 0.000
_refine_ls_structure_factor_coef Fsqd
_refine_ls_weighting_details 'w=1/[\s^2^(Fo^2^)+(0.0485P)^2^] where P=(Fo^2^+2Fc^2^)/3'
_refine_ls_weighting_scheme calc
_refine_ls_wR_factor_gt 0.0752
_refine_ls_wR_factor_ref 0.0766
_reflns_Friedel_coverage 0.703
_reflns_Friedel_fraction_full 1.000
_reflns_Friedel_fraction_max 0.985
_reflns_number_gt 1729
_reflns_number_total 1918
_reflns_threshold_expression 'I > 2\s(I)'
_cod_data_source_file c6ra16230d2.cif
_cod_data_source_block 151117RAL_AM_DA_L_LA_100K_0m_a
_cod_original_cell_volume 1071.60(13)
_cod_database_code 7226180
_shelx_shelxl_version_number 2014/7
_shelx_space_group_comment
;
The symmetry employed for this shelxl refinement is uniquely defined
by the following loop, which should always be used as a source of
symmetry information in preference to the above space-group names.
They are only intended as comments.
;
_exptl_absorpt_special_details 'crystal mounted on a Cryoloop using Paratone-N'

loop_
_space_group_symop_operation_xyz
'x, y, z'
'-x+1/2, -y, z+1/2'
'-x, y+1/2, -z+1/2'
'x+1/2, -y+1/2, -z'

loop_
_atom_site_label
_atom_site_type_symbol
_atom_site_fract_x
_atom_site_fract_y
_atom_site_fract_z
_atom_site_U_iso_or_equiv
_atom_site_adp_type
_atom_site_occupancy
_atom_site_site_symmetry_order
_atom_site_calc_flag
_atom_site_refinement_flags_posn
_atom_site_refinement_flags_adp
S1 S 0.68484(9) 0.14697(6) 0.85075(6) 0.0218(2) Uani 1 1 d . .
O1 O 0.9904(3) 0.25064(19) 0.71613(15) 0.0220(5) Uani 1 1 d . .
O2 O 0.6471(2) 0.22649(16) 0.64786(16) 0.0204(4) Uani 1 1 d . .
O3 O 1.0694(3) 0.09441(19) 0.61730(16) 0.0280(5) Uani 1 1 d . .
C1 C 0.6831(4) 0.2720(3) 0.7503(2) 0.0189(6) Uani 1 1 d . .
C2 C 0.5303(4) 0.3552(3) 0.7830(2) 0.0217(6) Uani 1 1 d . .
H2 H 0.4925 0.4142 0.7272 0.026 Uiso 1 1 calc R U
C3 C 0.5707(3) 0.4145(3) 0.8879(2) 0.0227(7) Uani 1 1 d . .
H3 H 0.6075 0.4969 0.8982 0.027 Uiso 1 1 calc R U
C4 C 0.5461(4) 0.3321(3) 0.9625(2) 0.0251(7) Uani 1 1 d . .
H4 H 0.5626 0.3451 1.0359 0.030 Uiso 1 1 calc R U
C5 C 0.4876(4) 0.2146(3) 0.9124(2) 0.0254(7) Uani 1 1 d . .
H5 H 0.4207 0.1581 0.9591 0.031 Uiso 1 1 calc R U
C6 C 0.3914(4) 0.2624(3) 0.8162(2) 0.0257(7) Uani 1 1 d . .
H6A H 0.2809 0.3024 0.8348 0.031 Uiso 1 1 calc R U
H6B H 0.3719 0.1979 0.7625 0.031 Uiso 1 1 calc R U
C7 C 0.8556(4) 0.3375(3) 0.7467(2) 0.0206(6) Uani 1 1 d . .
H7 H 0.8823 0.3689 0.8190 0.025 Uiso 1 1 calc R U
C8 C 0.8582(4) 0.4451(3) 0.6708(2) 0.0258(7) Uani 1 1 d . .
H8A H 0.9755 0.4778 0.6659 0.039 Uiso 1 1 calc R U
H8B H 0.7804 0.5095 0.6965 0.039 Uiso 1 1 calc R U
H8C H 0.8201 0.4175 0.6011 0.039 Uiso 1 1 calc R U
C9 C 0.9556(4) 0.1609(2) 0.6467(2) 0.0204(6) Uani 1 1 d . .
C10 C 0.7717(3) 0.1410(3) 0.6093(2) 0.0221(6) Uani 1 1 d . .
H10 H 0.7353 0.0569 0.6319 0.027 Uiso 1 1 calc R U
C11 C 0.7648(4) 0.1456(3) 0.4899(2) 0.0302(7) Uani 1 1 d . .
H11A H 0.6492 0.1225 0.4659 0.045 Uiso 1 1 calc R U
H11B H 0.8495 0.0881 0.4606 0.045 Uiso 1 1 calc R U
H11C H 0.7913 0.2290 0.4659 0.045 Uiso 1 1 calc R U

loop_
_atom_site_aniso_label
_atom_site_aniso_U_11
_atom_site_aniso_U_22
_atom_site_aniso_U_33
_atom_site_aniso_U_23
_atom_site_aniso_U_13
_atom_site_aniso_U_12
S1 0.0211(3) 0.0194(4) 0.0249(4) 0.0038(3) 0.0002(3) 0.0007(3)
O1 0.0129(10) 0.0247(11) 0.0285(11) -0.0028(9) -0.0007(8) 0.0017(9)
O2 0.0195(10) 0.0216(10) 0.0201(10) -0.0026(9) -0.0031(9) 0.0013(8)
O3 0.0265(12) 0.0252(11) 0.0322(12) 0.0000(10) 0.0030(10) 0.0091(10)
C1 0.0179(14) 0.0182(14) 0.0204(14) 0.0010(11) -0.0021(13) 0.0016(14)
C2 0.0168(15) 0.0226(14) 0.0256(15) 0.0021(14) 0.0003(12) 0.0023(15)
C3 0.0135(14) 0.0227(16) 0.0318(16) -0.0049(13) 0.0033(13) 0.0026(12)
C4 0.0182(15) 0.0307(18) 0.0265(16) -0.0053(14) 0.0042(13) 0.0006(13)
C5 0.0179(15) 0.0292(17) 0.0292(17) 0.0021(13) 0.0043(14) -0.0022(13)
C6 0.0165(15) 0.0285(17) 0.0321(17) -0.0028(14) 0.0008(13) -0.0029(14)
C7 0.0171(14) 0.0188(14) 0.0258(15) -0.0038(13) 0.0019(12) 0.0002(13)
C8 0.0270(16) 0.0206(15) 0.0297(17) 0.0003(13) 0.0074(14) -0.0002(14)
C9 0.0228(15) 0.0180(13) 0.0203(13) 0.0043(14) 0.0016(13) 0.0017(13)
C10 0.0224(15) 0.0178(15) 0.0261(15) -0.0013(13) 0.0002(12) 0.0018(13)
C11 0.0306(17) 0.0340(19) 0.0259(15) -0.0091(16) -0.0036(13) 0.0031(16)

loop_
_atom_type_symbol
_atom_type_description
_atom_type_scat_dispersion_real
_atom_type_scat_dispersion_imag
_atom_type_scat_source
C C 0.0181 0.0091 'International Tables Vol C Tables 4.2.6.8 and 6.1.1.4'
H H 0.0000 0.0000 'International Tables Vol C Tables 4.2.6.8 and 6.1.1.4'
O O 0.0492 0.0322 'International Tables Vol C Tables 4.2.6.8 and 6.1.1.4'
S S 0.3331 0.5567 'International Tables Vol C Tables 4.2.6.8 and 6.1.1.4'

loop_
_geom_angle_atom_site_label_1
_geom_angle_atom_site_label_2
_geom_angle_atom_site_label_3
_geom_angle
C1 S1 C5 89.56(13)
C9 O1 C7 120.1(2)
C1 O2 C10 114.1(2)
O2 C1 C7 108.1(2)
O2 C1 C2 107.4(2)
C7 C1 C2 114.1(2)
O2 C1 S1 111.87(19)
C7 C1 S1 110.92(19)
C2 C1 S1 104.41(18)
C3 C2 C6 100.7(2)
C3 C2 C1 109.1(2)
C6 C2 C1 103.1(2)
C3 C2 H2 114.2
C6 C2 H2 114.2
C1 C2 H2 114.2
C4 C3 C2 108.1(3)
C4 C3 H3 125.9
C2 C3 H3 125.9
C3 C4 C5 108.7(3)
C3 C4 H4 125.7
C5 C4 H4 125.7
C4 C5 C6 101.4(3)
C4 C5 S1 105.4(2)
C6 C5 S1 101.6(2)
C4 C5 H5 115.5
C6 C5 H5 115.5
S1 C5 H5 115.5
C5 C6 C2 95.7(2)
C5 C6 H6A 112.6
C2 C6 H6A 112.6
C5 C6 H6B 112.6
C2 C6 H6B 112.6
H6A C6 H6B 110.1
O1 C7 C8 108.8(2)
O1 C7 C1 109.6(2)
C8 C7 C1 113.2(2)
O1 C7 H7 108.4
C8 C7 H7 108.4
C1 C7 H7 108.4
C7 C8 H8A 109.5
C7 C8 H8B 109.5
H8A C8 H8B 109.5
C7 C8 H8C 109.5
H8A C8 H8C 109.5
H8B C8 H8C 109.5
O3 C9 O1 119.6(3)
O3 C9 C10 120.5(3)
O1 C9 C10 119.8(2)
O2 C10 C11 107.3(2)
O2 C10 C9 115.9(2)
C11 C10 C9 109.9(2)
O2 C10 H10 107.9
C11 C10 H10 107.9
C9 C10 H10 107.9
C10 C11 H11A 109.5
C10 C11 H11B 109.5
H11A C11 H11B 109.5
C10 C11 H11C 109.5
H11A C11 H11C 109.5
H11B C11 H11C 109.5

loop_
_geom_bond_atom_site_label_1
_geom_bond_atom_site_label_2
_geom_bond_distance
S1 C1 1.865(3)
S1 C5 1.870(3)
O1 C9 1.343(3)
O1 C7 1.462(3)
O2 C1 1.419(3)
O2 C10 1.428(3)
O3 C9 1.201(3)
C1 C7 1.518(4)
C1 C2 1.548(4)
C2 C3 1.512(4)
C2 C6 1.536(4)
C2 H2 1.0000
C3 C4 1.317(4)
C3 H3 0.9500
C4 C5 1.498(4)
C4 H4 0.9500
C5 C6 1.522(4)
C5 H5 1.0000
C6 H6A 0.9900
C6 H6B 0.9900
C7 C8 1.516(4)
C7 H7 1.0000
C8 H8A 0.9800
C8 H8B 0.9800
C8 H8C 0.9800
C9 C10 1.519(4)
C10 C11 1.517(4)
C10 H10 1.0000
C11 H11A 0.9800
C11 H11B 0.9800
C11 H11C 0.9800
